data_2005588
loop_
_publ_author_name
'Burgess, J.'
'Fawcett, J.'
'Russell, D. R.'
'Hider, R. C.'
'Hossain, M. B.'
'Stoner, C. R.'
'van der Helm, D.'

_publ_section_title
;
 Two Polymorphic Forms of 3-Hydroxy-2-methyl-4<i>H</i>-pyran-4-one
 (Maltol)
;
_journal_issue 11
_journal_name_full 'Acta Crystallographica Section C'
_journal_page_first 2917
_journal_page_last 2920
_journal_paper_doi 10.1107/S0108270196007081
_journal_volume 52
_journal_year 1996
_chemical_formula_iupac 'C6 H6 O3'
_chemical_formula_moiety 'C6 H6 O3'
_chemical_formula_structural 'C5 H2 O (CH3) (OH) (O)'
_chemical_formula_sum 'C6 H6 O3'
_chemical_formula_weight 126.11
_chemical_name_common Maltol
_chemical_name_systematic
;
 ?
;
_space_group_IT_number 14
_symmetry_cell_setting monoclinic
_symmetry_space_group_name_Hall '-P 2ybc'
_symmetry_space_group_name_H-M 'P 1 21/c 1'
_audit_creation_method SHELXL
_cell_angle_alpha 90.00
_cell_angle_beta 109.79(3)
_cell_angle_gamma 90.00
_cell_formula_units_Z 12
_cell_length_a 7.166(2)
_cell_length_b 35.909(10)
_cell_length_c 6.982(2)
_cell_measurement_reflns_used 24
_cell_measurement_temperature 163(2)
_cell_measurement_theta_max 25
_cell_measurement_theta_min 15
_cell_volume 1690.5(9)
_computing_cell_refinement 'local program'
_computing_data_collection 'CAD4 Software (Enraf-Nonius, 1989)'
_computing_data_reduction 'local program'
_computing_molecular_graphics 'SHELXTL/PC XP'
_computing_publication_material SHELXTL/PC
_computing_structure_refinement 'SHELXL93 (Sheldrick, 1993)'
_computing_structure_solution 'SHELXS86 (Sheldrick, 1990)'
_diffrn_ambient_temperature 163(2)
_diffrn_measurement_device 'Enraf-Nonius CAD-4'
_diffrn_measurement_method \w-2\q
_diffrn_radiation_monochromator graphite
_diffrn_radiation_source 'fine-focus sealed tube'
_diffrn_radiation_type CuK\a
_diffrn_radiation_wavelength 1.54178
_diffrn_reflns_av_R_equivalents 0.0000
_diffrn_reflns_av_sigmaI/netI 0.0456
_diffrn_reflns_limit_h_max 8
_diffrn_reflns_limit_h_min -8
_diffrn_reflns_limit_k_max 44
_diffrn_reflns_limit_k_min 0
_diffrn_reflns_limit_l_max 8
_diffrn_reflns_limit_l_min 0
_diffrn_reflns_number 3467
_diffrn_reflns_theta_max 74.98
_diffrn_reflns_theta_min 2.46
_diffrn_standards_decay_% <1.5
_diffrn_standards_interval_count 200
_diffrn_standards_number 3
_exptl_absorpt_coefficient_mu 1.033
_exptl_absorpt_correction_type none
_exptl_crystal_colour colourless
_exptl_crystal_density_diffrn 1.486
_exptl_crystal_density_method none
_exptl_crystal_description rod
_exptl_crystal_F_000 792
_exptl_crystal_size_max 0.40
_exptl_crystal_size_mid 0.15
_exptl_crystal_size_min 0.10
_refine_diff_density_max 0.28
_refine_diff_density_min -0.31
_refine_ls_extinction_method none
_refine_ls_goodness_of_fit_all 1.071
_refine_ls_goodness_of_fit_obs 1.078
_refine_ls_hydrogen_treatment 'H atoms treated as riding, U~iso~ values refined'
_refine_ls_matrix_type full
_refine_ls_number_parameters 244
_refine_ls_number_reflns 3467
_refine_ls_number_restraints 0
_refine_ls_restrained_S_all 1.071
_refine_ls_restrained_S_obs 1.078
_refine_ls_R_factor_all 0.0581
_refine_ls_R_factor_obs 0.0434
_refine_ls_shift/esd_max 0.007
_refine_ls_shift/esd_mean 0.001
_refine_ls_structure_factor_coef Fsqd
_refine_ls_weighting_details 'w = 1/[\s^2^(Fo^2^)+(0.067P)^2^+0.334P] where P=(Fo^2^+2Fc^2^)/3'
_refine_ls_weighting_scheme calc
_refine_ls_wR_factor_all 0.1274
_refine_ls_wR_factor_obs 0.1151
_reflns_number_observed 2830
_reflns_number_total 3467
_reflns_observed_criterion >2sigma(I)
_cod_data_source_file bm1083.cif
_cod_data_source_block 2
_cod_depositor_comments
;
The following automatic conversions were performed:
'_symmetry_cell_setting' value 'Monoclinic' changed to 'monoclinic'
according to '/home/saulius/struct/CIF-dictionaries/cif_core.dic'
dictionary named 'cif_core.dic' version 2.4.1 from 2010-06-29.

Automatic conversion script
Id: cif_fix_enum 1527 2010-12-29 10:47:43Z saulius 

The following automatic conversions were performed:

'_symmetry_cell_setting' value 'Monoclinic' changed to 'monoclinic'
according to /home/saulius/struct/CIF-dictionaries/cif_core.dic
dictionary named 'cif_core.dic' version 2.4.1 from 2010-06-29.

Automatic conversion script
Id: cif_fix_values 1715 2011-07-08 13:25:40Z adriana 

The following automatic conversions were performed:

'_refine_ls_weighting_scheme' value 'calc w =
1/[\s^2^(Fo^2^)+(0.067P)^2^+0.334P] where P=(Fo^2^+2Fc^2^)/3' was
changed to 'calc'. New tag '_refine_ls_weighting_details' was
created. The value of the new tag was set to 'w =
1/[\s^2^(Fo^2^)+(0.067P)^2^+0.334P] where P=(Fo^2^+2Fc^2^)/3'.

Automatic conversion script
Id: cif_fix_values 3143 2015-03-26 13:38:13Z robertas 
;
_cod_original_cell_volume 1690.5(8)
_cod_original_sg_symbol_H-M 'P 21/c'
_cod_database_code 2005588

loop_
_symmetry_equiv_pos_as_xyz
'x, y, z'
'-x, y+1/2, -z+1/2'
'-x, -y, -z'
'x, -y-1/2, z-1/2'

loop_
_atom_site_aniso_label
_atom_site_aniso_U_11
_atom_site_aniso_U_22
_atom_site_aniso_U_33
_atom_site_aniso_U_12
_atom_site_aniso_U_13
_atom_site_aniso_U_23
O1A 0.0240(6) 0.0202(6) 0.0544(8) 0.0023(5) 0.0173(5) 0.0055(5)
O2A 0.0298(6) 0.0199(6) 0.0550(8) 0.0033(5) 0.0187(6) 0.0076(5)
O3A 0.0256(6) 0.0205(5) 0.0338(6) 0.0034(4) 0.0100(5) 0.0015(4)
C1A 0.0311(9) 0.0218(8) 0.0474(10) -0.0027(7) 0.0113(8) 0.0032(7)
C2A 0.0227(8) 0.0218(8) 0.0274(8) 0.0002(6) 0.0072(6) 0.0009(6)
C3A 0.0211(7) 0.0220(7) 0.0270(7) 0.0002(6) 0.0075(6) 0.0008(6)
C4A 0.0247(8) 0.0223(8) 0.0256(7) 0.0003(6) 0.0086(6) 0.0022(6)
C5A 0.0215(8) 0.0262(8) 0.0283(8) -0.0014(6) 0.0093(6) 0.0024(6)
C6A 0.0221(8) 0.0281(8) 0.0300(8) 0.0016(6) 0.0103(6) 0.0016(6)
O1B 0.0224(6) 0.0213(6) 0.0486(7) -0.0007(4) 0.0127(5) -0.0024(5)
O2B 0.0266(6) 0.0190(6) 0.0499(7) 0.0005(5) 0.0131(5) 0.0010(5)
O3B 0.0278(6) 0.0215(6) 0.0377(6) 0.0020(5) 0.0129(5) -0.0025(5)
C1B 0.0361(10) 0.0200(8) 0.0448(10) -0.0047(7) 0.0154(8) -0.0045(7)
C2B 0.0256(8) 0.0221(8) 0.0256(8) -0.0002(6) 0.0093(6) -0.0022(6)
C3B 0.0222(7) 0.0225(7) 0.0252(7) -0.0006(6) 0.0084(6) -0.0019(6)
C4B 0.0245(8) 0.0208(8) 0.0257(8) -0.0010(6) 0.0085(6) -0.0011(6)
C5B 0.0229(8) 0.0246(8) 0.0331(8) -0.0027(6) 0.0107(6) -0.0027(6)
C6B 0.0245(8) 0.0286(9) 0.0374(9) 0.0015(7) 0.0116(7) -0.0022(7)
O1C 0.0235(6) 0.0186(5) 0.0408(7) -0.0003(4) 0.0146(5) 0.0009(4)
O2C 0.0300(6) 0.0192(6) 0.0609(8) 0.0014(5) 0.0202(6) 0.0070(5)
O3C 0.0261(6) 0.0195(5) 0.0372(6) -0.0029(4) 0.0124(5) 0.0009(5)
C1C 0.0337(9) 0.0174(7) 0.0405(9) 0.0014(7) 0.0135(8) 0.0007(7)
C2C 0.0242(8) 0.0209(7) 0.0254(7) -0.0010(6) 0.0081(6) -0.0001(6)
C3C 0.0199(7) 0.0199(7) 0.0231(7) -0.0011(6) 0.0065(6) -0.0003(6)
C4C 0.0233(8) 0.0195(7) 0.0284(8) -0.0003(6) 0.0079(6) 0.0003(6)
C5C 0.0221(8) 0.0237(8) 0.0358(9) 0.0013(6) 0.0103(7) 0.0012(6)
C6C 0.0220(8) 0.0267(8) 0.0375(9) -0.0024(6) 0.0104(7) 0.0005(7)

loop_
_atom_site_label
_atom_site_occupancy
_atom_site_fract_x
_atom_site_fract_y
_atom_site_fract_z
_atom_site_U_iso_or_equiv
_atom_site_thermal_displace_type
_atom_site_calc_flag
_atom_site_type_symbol
O1A 1 0.0755(2) 0.60590(3) 0.9257(2) 0.0318(3) Uani d O
O2A 1 0.3393(2) 0.65787(3) 0.8788(2) 0.0338(3) Uani d O
O3A 1 0.4999(2) 0.54927(3) 0.9596(2) 0.0266(3) Uani d O
C1A 1 0.1913(3) 0.52807(5) 0.9750(3) 0.0339(4) Uani d C
C2A 1 0.3149(2) 0.55984(4) 0.9529(2) 0.0243(3) Uani d C
C3A 1 0.2595(2) 0.59623(4) 0.9292(2) 0.0235(3) Uani d C
C4A 1 0.3925(2) 0.62463(4) 0.9061(2) 0.0242(3) Uani d C
C5A 1 0.5864(2) 0.61170(5) 0.9193(2) 0.0251(3) Uani d C
C6A 1 0.6287(2) 0.57535(5) 0.9432(2) 0.0263(3) Uani d C
O1B 1 0.1905(2) 0.72636(3) 0.8964(2) 0.0306(3) Uani d O
O2B 1 -0.1015(2) 0.67398(3) 0.8514(2) 0.0318(3) Uani d O
O3B 1 -0.2381(2) 0.78377(3) 0.8292(2) 0.0285(3) Uani d O
C1B 1 0.0900(3) 0.80473(5) 0.8833(3) 0.0332(4) Uani d C
C2B 1 -0.0474(2) 0.77285(4) 0.8591(2) 0.0243(3) Uani d C
C3B 1 0.0009(2) 0.73626(4) 0.8666(2) 0.0232(3) Uani d C
C4B 1 -0.1469(2) 0.70756(4) 0.8452(2) 0.0237(3) Uani d C
C5B 1 -0.3431(2) 0.72099(5) 0.8163(3) 0.0265(3) Uani d C
C6B 1 -0.3784(2) 0.75781(5) 0.8089(3) 0.0299(4) Uani d C
O1C 1 0.4277(2) 0.56081(3) 0.4663(2) 0.0267(3) Uani d O
O2C 1 0.7144(2) 0.50828(3) 0.4955(2) 0.0355(3) Uani d O
O3C 1 0.8266(2) 0.61682(3) 0.4193(2) 0.0272(3) Uani d O
C1C 1 0.5152(3) 0.63870(4) 0.4205(3) 0.0303(4) Uani d C
C2C 1 0.6482(2) 0.60656(4) 0.4325(2) 0.0236(3) Uani d C
C3C 1 0.6063(2) 0.57026(4) 0.4546(2) 0.0212(3) Uani d C
C4C 1 0.7507(2) 0.54141(4) 0.4688(2) 0.0239(3) Uani d C
C5C 1 0.9342(2) 0.55404(5) 0.4493(3) 0.0271(3) Uani d C
C6C 1 0.9623(2) 0.59056(5) 0.4271(3) 0.0287(4) Uani d C
H1A 1 0.0555 0.6283 0.9046 0.053 Uiso d H
H1AA 1 0.0628 0.5346 0.9762 0.108 Uiso d H
H1AB 1 0.2585 0.5150 1.0939 0.074 Uiso d H
H1AC 1 0.1713 0.5110 0.8604 0.102 Uiso d H
H5A 1 0.6822 0.6279 0.9109 0.029 Uiso d H
H6A 1 0.7644 0.5656 0.9500 0.043 Uiso d H
H1B 1 0.2063 0.7021 0.8944 0.062 Uiso d H
H1BA 1 0.0851 0.8205 0.9965 0.072 Uiso d H
H1BB 1 0.2277 0.7958 0.9085 0.095 Uiso d H
H1BC 1 0.0456 0.8213 0.7734 0.074 Uiso d H
H5B 1 -0.4486 0.7046 0.8037 0.033 Uiso d H
H6B 1 -0.5127 0.7691 0.7850 0.041 Uiso d H
H1C 1 0.4199 0.5372 0.4854 0.071 Uiso d H
H1CA 1 0.5736 0.6563 0.5310 0.064 Uiso d H
H1CB 1 0.5016 0.6523 0.3017 0.064 Uiso d H
H1CC 1 0.3909 0.6314 0.4267 0.102 Uiso d H
H5C 1 1.0353 0.5372 0.4583 0.032 Uiso d H
H6C 1 1.0834 0.6008 0.4141 0.033 Uiso d H

loop_
_atom_type_symbol
_atom_type_description
_atom_type_scat_dispersion_real
_atom_type_scat_dispersion_imag
_atom_type_scat_source
C C 0.0181 0.0091 'International Tables Vol C Tables 4.2.6.8 and 6.1.1.4'
H H 0.0000 0.0000 'International Tables Vol C Tables 4.2.6.8 and 6.1.1.4'
O O 0.0492 0.0322 'International Tables Vol C Tables 4.2.6.8 and 6.1.1.4'

loop_
_geom_angle_atom_site_label_1
_geom_angle_atom_site_label_2
_geom_angle_atom_site_label_3
_geom_angle
C6A O3A C2A 119.29(13)
C3A C2A O3A 120.80(15)
C3A C2A C1A 126.3(2)
O3A C2A C1A 112.92(14)
O1A C3A C2A 119.36(15)
O1A C3A C4A 119.52(14)
C2A C3A C4A 121.11(15)
O2A C4A C5A 123.84(15)
O2A C4A C3A 120.97(15)
C5A C4A C3A 115.19(14)
C6A C5A C4A 119.75(15)
C5A C6A O3A 123.81(15)
C6B O3B C2B 119.38(13)
C3B C2B O3B 120.86(14)
C3B C2B C1B 126.4(2)
O3B C2B C1B 112.76(14)
O1B C3B C2B 119.45(15)
O1B C3B C4B 119.39(14)
C2B C3B C4B 121.15(15)
O2B C4B C5B 124.22(15)
O2B C4B C3B 120.77(15)
C5B C4B C3B 115.01(14)
C6B C5B C4B 119.93(15)
O3B C6B C5B 123.7(2)
C6C O3C C2C 119.36(13)
C3C C2C O3C 121.04(14)
C3C C2C C1C 126.3(2)
O3C C2C C1C 112.69(14)
O1C C3C C2C 119.85(14)
O1C C3C C4C 119.11(13)
C2C C3C C4C 121.03(14)
O2C C4C C5C 124.0(2)
O2C C4C C3C 120.97(15)
C5C C4C C3C 115.07(14)
C6C C5C C4C 119.70(15)
O3C C6C C5C 123.8(2)

loop_
_geom_bond_atom_site_label_1
_geom_bond_atom_site_label_2
_geom_bond_distance
_geom_bond_publ_flag
O1A C3A 1.356(2) y
O2A C4A 1.248(2) y
O3A C6A 1.347(2) y
O3A C2A 1.365(2) y
C1A C2A 1.484(2) y
C2A C3A 1.359(2) y
C3A C4A 1.441(2) y
C4A C5A 1.438(2) y
C5A C6A 1.338(2) y
O1B C3B 1.351(2) y
O2B C4B 1.246(2) y
O3B C6B 1.343(2) y
O3B C2B 1.368(2) y
C1B C2B 1.482(2) y
C2B C3B 1.355(2) y
C3B C4B 1.449(2) y
C4B C5B 1.435(2) y
C5B C6B 1.344(2) y
O1C C3C 1.352(2) y
O2C C4C 1.245(2) y
O3C C6C 1.343(2) y
O3C C2C 1.363(2) y
C1C C2C 1.481(2) y
C2C C3C 1.358(2) y
C3C C4C 1.444(2) y
C4C C5C 1.440(2) y
C5C C6C 1.344(2) y

loop_
_cod_related_entry_id
_cod_related_entry_database
_cod_related_entry_code
1 ChemSpider 8066
